data_7247298
loop_
_publ_author_name
'Luo, Jian'
'Zhong, Ai-Qing'
'Qiu, Jia-Hao'
'Liu, Xiong-Wei'
'Tian, You-Ping'
'Zhang, Bao-Hua'
'Chen, Guo-Shu'
'Shu, Wei'
'Liu, Yun-Lin'

_publ_section_title
;
 Green and effective synthesis of multisubstituted \a-pyrones via K2CO3
 catalyzed formal insertion of ketenimines into C(CO)--C bonds of
 1,3-diketones
;
_journal_issue 20
_journal_name_full 'Green Chemistry'
_journal_page_first 8057
_journal_page_last 8067
_journal_paper_doi 10.1039/D3GC02073H
_journal_volume 25
_journal_year 2023
_chemical_formula_moiety 'C35 H30 Cl N O6'
_chemical_formula_sum 'C35 H30 Cl N O6'
_chemical_formula_weight 596.05
_space_group_crystal_system monoclinic
_space_group_IT_number 14
_space_group_name_Hall '-P 2ybc'
_space_group_name_H-M_alt 'P 1 21/c 1'
_atom_sites_solution_hydrogens geom
_atom_sites_solution_primary dual
_audit_creation_date 2023-02-21
_audit_creation_method
;
Olex2 1.5
(compiled 2022.04.07 svn.rca3783a0 for OlexSys, GUI svn.r6498)
;
_audit_update_record
;
2023-02-28 deposited with the CCDC.	2023-09-01 downloaded from the CCDC.
;
_cell_angle_alpha 90
_cell_angle_beta 98.050(4)
_cell_angle_gamma 90
_cell_formula_units_Z 4
_cell_length_a 10.4332(5)
_cell_length_b 10.0121(4)
_cell_length_c 27.9684(13)
_cell_measurement_reflns_used 3878
_cell_measurement_temperature 150.00(10)
_cell_measurement_theta_max 73.3600
_cell_measurement_theta_min 3.1610
_cell_volume 2892.7(2)
_computing_cell_refinement 'CrysAlisPro 1.171.38.43f (Rigaku OD, 2015)'
_computing_data_collection 'CrysAlisPro 1.171.38.43f (Rigaku OD, 2015)'
_computing_data_reduction 'CrysAlisPro 1.171.38.43f (Rigaku OD, 2015)'
_computing_molecular_graphics 'Olex2 1.5 (Dolomanov et al., 2009)'
_computing_publication_material 'Olex2 1.5 (Dolomanov et al., 2009)'
_computing_structure_refinement 'SHELXL 2018/3 (Sheldrick, 2015)'
_computing_structure_solution 'SHELXT 2018/2 (Sheldrick, 2018)'
_diffrn_ambient_environment N~2~
_diffrn_ambient_temperature 150.00(10)
_diffrn_detector 'CCD plate'
_diffrn_detector_area_resol_mean 5.2684
_diffrn_detector_type AtlasS2
_diffrn_measured_fraction_theta_full 0.997
_diffrn_measured_fraction_theta_max 0.971
_diffrn_measurement_details
;
List of Runs (angles in degrees, time in seconds):

  # Type    Start    End  Width  t~exp~   \w     \q     \k     \f   Frames
#--------------------------------------------------------------------------
  1  \w      4.00  44.00   1.00    1.00    --   40.73 -99.00 -60.00   40
  2  \w     48.00 122.00   1.00    1.00    --  107.58-125.00  60.00   74
  3  \w     40.00 106.00   1.00    1.00    --  107.58 -30.00   0.00   66
  4  \w     83.00 178.00   1.00    1.00    --  107.58  45.00 -30.00   95
  5  \w     35.00 131.00   1.00    1.00    --  107.58 -61.00-180.00   96
  6  \w     32.00 110.00   1.00    1.00    --  107.58 -95.00 150.00   78
  7  \w    -68.00 -41.00   1.00    1.00    --  -40.73  57.00 150.00   27
  8  \w   -115.00  -8.00   1.00    1.00    --  -40.73 -77.00   0.00  107
  9  \w   -114.00 -38.00   1.00    1.00    --  -40.73 -38.00-150.00   76
;
_diffrn_measurement_device 'four-circle diffractometer'
_diffrn_measurement_device_type 'SuperNova, Dual, Cu at zero, AtlasS2'
_diffrn_measurement_method '\w scans'
_diffrn_orient_matrix_type 'CrysAlisPro convention (1999,Acta A55,543-557)'
_diffrn_orient_matrix_UB_11 0.0395472000
_diffrn_orient_matrix_UB_12 0.0507148000
_diffrn_orient_matrix_UB_13 0.0520107000
_diffrn_orient_matrix_UB_21 0.1217215000
_diffrn_orient_matrix_UB_22 0.0650993000
_diffrn_orient_matrix_UB_23 -0.0153106000
_diffrn_orient_matrix_UB_31 -0.0763208000
_diffrn_orient_matrix_UB_32 0.1298458000
_diffrn_orient_matrix_UB_33 -0.0126358000
_diffrn_radiation_monochromator mirror
_diffrn_radiation_probe x-ray
_diffrn_radiation_type 'Cu K\a'
_diffrn_radiation_wavelength 1.54184
_diffrn_reflns_av_R_equivalents 0.0409
_diffrn_reflns_av_unetI/netI 0.0602
_diffrn_reflns_Laue_measured_fraction_full 0.997
_diffrn_reflns_Laue_measured_fraction_max 0.971
_diffrn_reflns_limit_h_max 12
_diffrn_reflns_limit_h_min -12
_diffrn_reflns_limit_k_max 12
_diffrn_reflns_limit_k_min -8
_diffrn_reflns_limit_l_max 29
_diffrn_reflns_limit_l_min -34
_diffrn_reflns_number 10780
_diffrn_reflns_point_group_measured_fraction_full 0.997
_diffrn_reflns_point_group_measured_fraction_max 0.971
_diffrn_reflns_theta_full 67.684
_diffrn_reflns_theta_max 73.732
_diffrn_reflns_theta_min 3.192
_diffrn_source 'micro-focus sealed X-ray tube'
_diffrn_source_type 'SuperNova (Cu) X-ray Source'
_exptl_absorpt_coefficient_mu 1.577
_exptl_absorpt_correction_T_max 1.00000
_exptl_absorpt_correction_T_min 0.81832
_exptl_absorpt_correction_type multi-scan
_exptl_absorpt_process_details
;
CrysAlisPro 1.171.38.43f (Rigaku Oxford Diffraction, 2015)
Empirical absorption correction using spherical harmonics,
 implemented in SCALE3 ABSPACK scaling algorithm.
;
_exptl_crystal_colour yellow
_exptl_crystal_colour_primary yellow
_exptl_crystal_density_diffrn 1.369
_exptl_crystal_description block
_exptl_crystal_F_000 1248
_exptl_crystal_size_max 0.13
_exptl_crystal_size_mid 0.12
_exptl_crystal_size_min 0.11
_refine_diff_density_max 0.300
_refine_diff_density_min -0.394
_refine_diff_density_rms 0.061
_refine_ls_extinction_coef 0.00152(18)
_refine_ls_extinction_expression Fc^*^=kFc[1+0.001xFc^2^\l^3^/sin(2\q)]^-1/4^
_refine_ls_extinction_method 'SHELXL-2018/3 (Sheldrick 2018)'
_refine_ls_goodness_of_fit_ref 1.046
_refine_ls_hydrogen_treatment constr
_refine_ls_matrix_type full
_refine_ls_number_parameters 392
_refine_ls_number_reflns 5666
_refine_ls_number_restraints 0
_refine_ls_restrained_S_all 1.046
_refine_ls_R_factor_all 0.0732
_refine_ls_R_factor_gt 0.0530
_refine_ls_shift/su_max 0.001
_refine_ls_shift/su_mean 0.000
_refine_ls_structure_factor_coef Fsqd
_refine_ls_weighting_details 'w=1/[\s^2^(Fo^2^)+(0.0699P)^2^+0.1876P] where P=(Fo^2^+2Fc^2^)/3'
_refine_ls_weighting_scheme calc
_refine_ls_wR_factor_gt 0.1325
_refine_ls_wR_factor_ref 0.1478
_reflns_Friedel_coverage 0.000
_reflns_number_gt 4326
_reflns_number_total 5666
_reflns_threshold_expression 'I > 2\s(I)'
_cod_data_source_file d3gc02073h2.cif
_cod_data_source_block 1207-02
_cod_depositor_comments 'Adding full bibliography for 7247297--7247301.cif.'
_cod_database_code 7247298
_shelx_shelxl_version_number 2018/3
_shelx_space_group_comment
;
The symmetry employed for this shelxl refinement is uniquely defined
by the following loop, which should always be used as a source of
symmetry information in preference to the above space-group names.
They are only intended as comments.
;
_shelx_estimated_absorpt_t_max 0.846
_shelx_estimated_absorpt_t_min 0.821
_olex2_refinement_description
;
1. Fixed Uiso
 At 1.2 times of:
  All C(H) groups, All C(H,H) groups
 At 1.5 times of:
  All C(H,H,H) groups
2.a Secondary CH2 refined with riding coordinates:
 C8(H8A,H8B), C9(H9A,H9B)
2.b Aromatic/amide H refined with riding coordinates:
 C34(H34), C31(H31), C19(H19), C30(H30), C33(H33), C28(H28), C15(H15), C7(H7),
 C6(H6), C3(H3), C24(H24), C11(H11), C4(H4), C25(H25), C27(H27), C26(H26),
 C12(H12)
2.c Idealised Me refined as rotating group:
 C35(H35A,H35B,H35C), C17(H17A,H17B,H17C), C16(H16A,H16B,H16C)
;
_olex2_date_sample_data_collection 2020-12-11
_olex2_submission_special_instructions 'No special instructions were received'
_oxdiff_exptl_absorpt_empirical_details
;
Empirical correction (ABSPACK) includes:
- Absorption correction using spherical harmonics
- Frame scaling
;
_oxdiff_exptl_absorpt_empirical_full_max 1.681
_oxdiff_exptl_absorpt_empirical_full_min 0.612

loop_
_space_group_symop_operation_xyz
'x, y, z'
'-x, y+1/2, -z+1/2'
'-x, -y, -z'
'x, -y-1/2, z-1/2'

loop_
_atom_site_label
_atom_site_type_symbol
_atom_site_fract_x
_atom_site_fract_y
_atom_site_fract_z
_atom_site_U_iso_or_equiv
_atom_site_adp_type
_atom_site_occupancy
_atom_site_site_symmetry_order
_atom_site_calc_flag
_atom_site_refinement_flags_posn
_atom_site_refinement_flags_adp
_atom_site_refinement_flags_occupancy
_atom_site_disorder_assembly
_atom_site_disorder_group
Cl1 Cl 0.05561(6) 0.17137(7) 0.24997(2) 0.0450(2) Uani 1 1 d . . . . .
O4 O 0.36302(14) 0.35661(14) 0.48067(5) 0.0260(3) Uani 1 1 d . . . . .
O6 O -0.05813(15) 0.61399(16) 0.59496(6) 0.0320(4) Uani 1 1 d . . . . .
O5 O 0.48690(15) 0.19372(15) 0.46061(6) 0.0319(4) Uani 1 1 d . . . . .
O3 O 0.13904(15) 0.97079(16) 0.47282(6) 0.0347(4) Uani 1 1 d . . . . .
O1 O 0.50582(16) 0.65197(17) 0.29821(6) 0.0369(4) Uani 1 1 d . . . . .
O2 O -0.03701(15) 0.92415(18) 0.40003(6) 0.0403(4) Uani 1 1 d . . . . .
N1 N 0.46214(16) 0.61168(17) 0.37394(6) 0.0248(4) Uani 1 1 d . . . . .
C34 C 0.1618(2) 0.4195(2) 0.53368(8) 0.0250(4) Uani 1 1 d . . . . .
H34 H 0.181758 0.329912 0.530042 0.030 Uiso 1 1 calc R U . . .
C22 C 0.47772(19) 0.3895(2) 0.41113(8) 0.0231(4) Uani 1 1 d . . . . .
C21 C 0.4466(2) 0.3047(2) 0.45050(8) 0.0251(5) Uani 1 1 d . . . . .
C29 C 0.22639(19) 0.5179(2) 0.51049(8) 0.0249(4) Uani 1 1 d . . . . .
C23 C 0.5604(2) 0.3315(2) 0.37716(8) 0.0251(4) Uani 1 1 d . . . . .
C18 C 0.43161(19) 0.5167(2) 0.40896(8) 0.0231(4) Uani 1 1 d . . . . .
C31 C 0.1040(2) 0.6886(2) 0.54619(8) 0.0283(5) Uani 1 1 d . . . . .
H31 H 0.085562 0.778213 0.550648 0.034 Uiso 1 1 calc R U . . .
C2 C 0.3464(2) 0.4869(2) 0.30581(8) 0.0268(5) Uani 1 1 d . . . . .
C19 C 0.3514(2) 0.5656(2) 0.44214(8) 0.0255(5) Uani 1 1 d . . . . .
H19 H 0.322902 0.653702 0.440061 0.031 Uiso 1 1 calc R U . . .
C30 C 0.1973(2) 0.6516(2) 0.51798(8) 0.0268(5) Uani 1 1 d . . . . .
H30 H 0.241684 0.717739 0.503671 0.032 Uiso 1 1 calc R U . . .
C20 C 0.31651(19) 0.4848(2) 0.47663(8) 0.0234(4) Uani 1 1 d . . . . .
C1 C 0.4455(2) 0.5881(2) 0.32504(8) 0.0276(5) Uani 1 1 d . . . . .
C10 C 0.3509(2) 0.8836(2) 0.38106(8) 0.0293(5) Uani 1 1 d . . . . .
C33 C 0.0687(2) 0.4552(2) 0.56195(8) 0.0278(5) Uani 1 1 d . . . . .
H33 H 0.026155 0.389469 0.577182 0.033 Uiso 1 1 calc R U . . .
C32 C 0.0382(2) 0.5891(2) 0.56773(8) 0.0267(5) Uani 1 1 d . . . . .
C28 C 0.6644(2) 0.4030(2) 0.36354(8) 0.0308(5) Uani 1 1 d . . . . .
H28 H 0.686425 0.485454 0.377647 0.037 Uiso 1 1 calc R U . . .
C15 C 0.3142(2) 0.9211(2) 0.42559(9) 0.0295(5) Uani 1 1 d . . . . .
H15 H 0.377729 0.937848 0.451692 0.035 Uiso 1 1 calc R U . . .
C7 C 0.2218(2) 0.4900(2) 0.31842(8) 0.0303(5) Uani 1 1 d . . . . .
H7 H 0.199717 0.555477 0.339399 0.036 Uiso 1 1 calc R U . . .
C6 C 0.1306(2) 0.3961(2) 0.29984(8) 0.0311(5) Uani 1 1 d . . . . .
H6 H 0.046773 0.399313 0.307514 0.037 Uiso 1 1 calc R U . . .
C3 C 0.3777(2) 0.3907(2) 0.27339(8) 0.0312(5) Uani 1 1 d . . . . .
H3 H 0.459359 0.391121 0.263640 0.037 Uiso 1 1 calc R U . . .
C24 C 0.5323(2) 0.2061(2) 0.35650(8) 0.0314(5) Uani 1 1 d . . . . .
H24 H 0.465531 0.155328 0.365893 0.038 Uiso 1 1 calc R U . . .
C5 C 0.1664(2) 0.2973(2) 0.26970(8) 0.0320(5) Uani 1 1 d . . . . .
C8 C 0.5433(2) 0.7254(2) 0.39351(9) 0.0294(5) Uani 1 1 d . . . . .
H8A H 0.629312 0.714272 0.384680 0.035 Uiso 1 1 calc R U . . .
H8B H 0.551238 0.723220 0.428472 0.035 Uiso 1 1 calc R U . . .
C13 C 0.0883(2) 0.9090(2) 0.39155(9) 0.0328(5) Uani 1 1 d . . . . .
C11 C 0.2552(2) 0.8622(2) 0.34239(9) 0.0349(5) Uani 1 1 d . . . . .
H11 H 0.278390 0.839308 0.312530 0.042 Uiso 1 1 calc R U . . .
C14 C 0.1849(2) 0.9335(2) 0.43125(8) 0.0293(5) Uani 1 1 d . . . . .
C9 C 0.4911(2) 0.8626(2) 0.37588(9) 0.0311(5) Uani 1 1 d . . . . .
H9A H 0.542363 0.931349 0.393988 0.037 Uiso 1 1 calc R U . . .
H9B H 0.501619 0.872732 0.342158 0.037 Uiso 1 1 calc R U . . .
C4 C 0.2884(2) 0.2944(3) 0.25557(9) 0.0342(5) Uani 1 1 d . . . . .
H4 H 0.309988 0.228969 0.234495 0.041 Uiso 1 1 calc R U . . .
C25 C 0.6033(3) 0.1569(2) 0.32210(9) 0.0383(6) Uani 1 1 d . . . . .
H25 H 0.582560 0.073942 0.308207 0.046 Uiso 1 1 calc R U . . .
C27 C 0.7354(2) 0.3521(3) 0.32901(9) 0.0359(6) Uani 1 1 d . . . . .
H27 H 0.803965 0.400999 0.320023 0.043 Uiso 1 1 calc R U . . .
C26 C 0.7045(2) 0.2291(3) 0.30810(9) 0.0386(6) Uani 1 1 d . . . . .
H26 H 0.751257 0.195367 0.284840 0.046 Uiso 1 1 calc R U . . .
C35 C -0.0980(2) 0.7497(2) 0.59816(9) 0.0373(6) Uani 1 1 d . . . . .
H35A H -0.119325 0.785927 0.566259 0.056 Uiso 1 1 calc R U . . .
H35B H -0.028844 0.800641 0.615675 0.056 Uiso 1 1 calc R U . . .
H35C H -0.172548 0.753735 0.614689 0.056 Uiso 1 1 calc R U . . .
C12 C 0.1243(2) 0.8743(3) 0.34737(9) 0.0371(6) Uani 1 1 d . . . . .
H12 H 0.061271 0.859142 0.320979 0.045 Uiso 1 1 calc R U . . .
C17 C 0.2324(2) 1.0162(2) 0.51206(9) 0.0367(6) Uani 1 1 d . . . . .
H17A H 0.282722 1.087268 0.501092 0.055 Uiso 1 1 calc R U . . .
H17B H 0.288508 0.943582 0.523564 0.055 Uiso 1 1 calc R U . . .
H17C H 0.188409 1.048001 0.537766 0.055 Uiso 1 1 calc R U . . .
C16 C -0.1359(2) 0.9044(3) 0.35979(11) 0.0514(7) Uani 1 1 d . . . . .
H16A H -0.123264 0.965785 0.334499 0.077 Uiso 1 1 calc R U . . .
H16B H -0.219117 0.919634 0.369684 0.077 Uiso 1 1 calc R U . . .
H16C H -0.131577 0.814498 0.348184 0.077 Uiso 1 1 calc R U . . .

loop_
_atom_site_aniso_label
_atom_site_aniso_U_11
_atom_site_aniso_U_22
_atom_site_aniso_U_33
_atom_site_aniso_U_23
_atom_site_aniso_U_13
_atom_site_aniso_U_12
Cl1 0.0446(4) 0.0438(4) 0.0461(4) -0.0025(3) 0.0043(3) -0.0090(3)
O4 0.0303(8) 0.0223(7) 0.0280(8) 0.0022(6) 0.0128(6) 0.0010(6)
O6 0.0345(9) 0.0322(8) 0.0337(9) 0.0006(7) 0.0199(7) 0.0029(7)
O5 0.0387(9) 0.0237(8) 0.0356(9) 0.0065(7) 0.0130(7) 0.0045(7)
O3 0.0380(9) 0.0356(9) 0.0327(9) -0.0029(7) 0.0125(7) 0.0020(7)
O1 0.0404(9) 0.0413(10) 0.0331(9) 0.0065(7) 0.0194(7) -0.0069(8)
O2 0.0294(9) 0.0515(11) 0.0409(10) -0.0041(8) 0.0082(7) 0.0063(8)
N1 0.0280(9) 0.0218(9) 0.0269(9) 0.0033(7) 0.0125(7) -0.0027(7)
C34 0.0273(11) 0.0233(10) 0.0257(11) 0.0007(8) 0.0077(8) -0.0006(8)
C22 0.0228(10) 0.0227(10) 0.0246(10) 0.0014(8) 0.0065(8) -0.0005(8)
C21 0.0258(10) 0.0235(11) 0.0275(11) 0.0005(9) 0.0094(8) -0.0001(9)
C29 0.0238(10) 0.0274(11) 0.0251(11) -0.0007(9) 0.0087(8) -0.0026(9)
C23 0.0283(11) 0.0249(11) 0.0230(10) 0.0034(8) 0.0069(8) 0.0069(9)
C18 0.0232(10) 0.0214(10) 0.0262(11) 0.0024(8) 0.0082(8) -0.0018(8)
C31 0.0321(12) 0.0262(11) 0.0287(11) -0.0026(9) 0.0116(9) -0.0014(9)
C2 0.0290(11) 0.0313(11) 0.0220(10) 0.0060(9) 0.0103(8) 0.0035(9)
C19 0.0290(11) 0.0209(10) 0.0294(11) 0.0009(8) 0.0138(9) -0.0002(8)
C30 0.0298(11) 0.0248(11) 0.0281(11) 0.0015(9) 0.0127(9) -0.0027(9)
C20 0.0236(10) 0.0209(10) 0.0266(11) -0.0005(8) 0.0063(8) -0.0008(8)
C1 0.0291(11) 0.0275(11) 0.0288(11) 0.0056(9) 0.0136(9) 0.0049(9)
C10 0.0366(12) 0.0175(10) 0.0364(13) 0.0040(9) 0.0142(10) 0.0019(9)
C33 0.0291(11) 0.0254(11) 0.0308(11) 0.0031(9) 0.0111(9) -0.0037(9)
C32 0.0261(11) 0.0325(12) 0.0235(11) -0.0011(9) 0.0102(8) 0.0001(9)
C28 0.0283(11) 0.0350(13) 0.0308(12) -0.0013(10) 0.0098(9) 0.0032(9)
C15 0.0330(12) 0.0219(11) 0.0344(12) 0.0005(9) 0.0070(9) -0.0002(9)
C7 0.0305(11) 0.0334(12) 0.0293(12) 0.0020(10) 0.0117(9) 0.0040(10)
C6 0.0270(11) 0.0387(13) 0.0297(12) 0.0027(10) 0.0115(9) 0.0025(10)
C3 0.0297(11) 0.0394(13) 0.0267(11) 0.0032(10) 0.0116(9) 0.0082(10)
C24 0.0418(13) 0.0234(11) 0.0307(12) 0.0028(9) 0.0114(10) 0.0025(10)
C5 0.0322(12) 0.0344(12) 0.0294(12) 0.0043(10) 0.0041(9) 0.0003(10)
C8 0.0285(11) 0.0269(11) 0.0352(12) 0.0031(10) 0.0127(9) -0.0034(9)
C13 0.0318(12) 0.0296(12) 0.0384(13) -0.0003(10) 0.0099(10) 0.0035(9)
C11 0.0388(13) 0.0336(13) 0.0343(13) -0.0007(10) 0.0123(10) 0.0029(10)
C14 0.0354(12) 0.0214(10) 0.0329(12) -0.0008(9) 0.0112(9) 0.0017(9)
C9 0.0343(12) 0.0238(11) 0.0381(13) 0.0029(10) 0.0148(10) -0.0014(9)
C4 0.0360(12) 0.0382(13) 0.0292(12) -0.0028(10) 0.0073(10) 0.0070(10)
C25 0.0562(16) 0.0277(12) 0.0334(13) -0.0011(10) 0.0144(11) 0.0068(11)
C27 0.0305(12) 0.0444(14) 0.0351(13) 0.0010(11) 0.0131(10) 0.0041(11)
C26 0.0449(14) 0.0423(14) 0.0320(13) -0.0003(11) 0.0175(11) 0.0130(11)
C35 0.0420(14) 0.0363(13) 0.0380(14) 0.0025(11) 0.0213(11) 0.0081(11)
C12 0.0360(13) 0.0413(14) 0.0335(13) -0.0046(11) 0.0031(10) 0.0037(11)
C17 0.0481(15) 0.0308(12) 0.0331(13) -0.0054(10) 0.0121(11) -0.0027(11)
C16 0.0313(14) 0.072(2) 0.0505(17) 0.0021(15) 0.0034(12) 0.0050(13)

loop_
_atom_type_symbol
_atom_type_description
_atom_type_scat_dispersion_real
_atom_type_scat_dispersion_imag
_atom_type_scat_source
C C 0.0181 0.0091 'International Tables Vol C Tables 4.2.6.8 and 6.1.1.4'
H H 0.0000 0.0000 'International Tables Vol C Tables 4.2.6.8 and 6.1.1.4'
Cl Cl 0.3639 0.7018 'International Tables Vol C Tables 4.2.6.8 and 6.1.1.4'
N N 0.0311 0.0180 'International Tables Vol C Tables 4.2.6.8 and 6.1.1.4'
O O 0.0492 0.0322 'International Tables Vol C Tables 4.2.6.8 and 6.1.1.4'

loop_
_geom_angle_atom_site_label_1
_geom_angle_atom_site_label_2
_geom_angle_atom_site_label_3
_geom_angle
_geom_angle_site_symmetry_1
_geom_angle_site_symmetry_3
_geom_angle_publ_flag
C20 O4 C21 122.86(16) . . ?
C32 O6 C35 116.87(17) . . ?
C14 O3 C17 117.05(18) . . ?
C13 O2 C16 116.7(2) . . ?
C18 N1 C8 115.38(17) . . ?
C1 N1 C18 123.87(18) . . ?
C1 N1 C8 119.13(17) . . ?
C29 C34 H34 119.8 . . ?
C33 C34 H34 119.8 . . ?
C33 C34 C29 120.3(2) . . ?
C21 C22 C23 117.63(18) . . ?
C18 C22 C21 117.59(18) . . ?
C18 C22 C23 124.76(19) . . ?
O4 C21 C22 117.52(17) . . ?
O5 C21 O4 115.31(18) . . ?
O5 C21 C22 127.16(19) . . ?
C34 C29 C20 122.30(19) . . ?
C30 C29 C34 118.40(18) . . ?
C30 C29 C20 119.19(18) . . ?
C28 C23 C22 121.1(2) . . ?
C24 C23 C22 120.57(19) . . ?
C24 C23 C28 118.3(2) . . ?
C22 C18 N1 122.74(18) . . ?
C22 C18 C19 122.04(19) . . ?
C19 C18 N1 115.20(18) . . ?
C30 C31 H31 120.6 . . ?
C30 C31 C32 118.9(2) . . ?
C32 C31 H31 120.6 . . ?
C7 C2 C1 121.1(2) . . ?
C3 C2 C1 119.34(19) . . ?
C3 C2 C7 119.5(2) . . ?
C18 C19 H19 119.9 . . ?
C20 C19 C18 120.23(19) . . ?
C20 C19 H19 119.9 . . ?
C29 C30 H30 119.1 . . ?
C31 C30 C29 121.76(19) . . ?
C31 C30 H30 119.1 . . ?
O4 C20 C29 114.26(17) . . ?
C19 C20 O4 119.55(18) . . ?
C19 C20 C29 126.14(19) . . ?
O1 C1 N1 121.1(2) . . ?
O1 C1 C2 121.5(2) . . ?
N1 C1 C2 117.34(17) . . ?
C15 C10 C9 120.8(2) . . ?
C11 C10 C15 118.6(2) . . ?
C11 C10 C9 120.5(2) . . ?
C34 C33 H33 119.8 . . ?
C34 C33 C32 120.36(19) . . ?
C32 C33 H33 119.8 . . ?
O6 C32 C31 123.8(2) . . ?
O6 C32 C33 115.97(19) . . ?
C33 C32 C31 120.24(19) . . ?
C23 C28 H28 119.7 . . ?
C27 C28 C23 120.7(2) . . ?
C27 C28 H28 119.7 . . ?
C10 C15 H15 119.5 . . ?
C14 C15 C10 121.1(2) . . ?
C14 C15 H15 119.5 . . ?
C2 C7 H7 119.8 . . ?
C6 C7 C2 120.4(2) . . ?
C6 C7 H7 119.8 . . ?
C7 C6 H6 120.5 . . ?
C5 C6 C7 118.9(2) . . ?
C5 C6 H6 120.5 . . ?
C2 C3 H3 119.7 . . ?
C4 C3 C2 120.6(2) . . ?
C4 C3 H3 119.7 . . ?
C23 C24 H24 119.8 . . ?
C25 C24 C23 120.4(2) . . ?
C25 C24 H24 119.8 . . ?
C6 C5 Cl1 119.04(18) . . ?
C6 C5 C4 121.7(2) . . ?
C4 C5 Cl1 119.25(19) . . ?
N1 C8 H8A 108.7 . . ?
N1 C8 H8B 108.7 . . ?
N1 C8 C9 114.32(19) . . ?
H8A C8 H8B 107.6 . . ?
C9 C8 H8A 108.7 . . ?
C9 C8 H8B 108.7 . . ?
O2 C13 C14 116.0(2) . . ?
O2 C13 C12 124.5(2) . . ?
C12 C13 C14 119.5(2) . . ?
C10 C11 H11 119.4 . . ?
C10 C11 C12 121.1(2) . . ?
C12 C11 H11 119.4 . . ?
O3 C14 C15 125.7(2) . . ?
O3 C14 C13 114.8(2) . . ?
C15 C14 C13 119.5(2) . . ?
C10 C9 C8 113.61(17) . . ?
C10 C9 H9A 108.8 . . ?
C10 C9 H9B 108.8 . . ?
C8 C9 H9A 108.8 . . ?
C8 C9 H9B 108.8 . . ?
H9A C9 H9B 107.7 . . ?
C3 C4 C5 118.8(2) . . ?
C3 C4 H4 120.6 . . ?
C5 C4 H4 120.6 . . ?
C24 C25 H25 119.5 . . ?
C26 C25 C24 121.0(2) . . ?
C26 C25 H25 119.5 . . ?
C28 C27 H27 119.9 . . ?
C26 C27 C28 120.2(2) . . ?
C26 C27 H27 119.9 . . ?
C25 C26 C27 119.3(2) . . ?
C25 C26 H26 120.4 . . ?
C27 C26 H26 120.4 . . ?
O6 C35 H35A 109.5 . . ?
O6 C35 H35B 109.5 . . ?
O6 C35 H35C 109.5 . . ?
H35A C35 H35B 109.5 . . ?
H35A C35 H35C 109.5 . . ?
H35B C35 H35C 109.5 . . ?
C13 C12 C11 120.1(2) . . ?
C13 C12 H12 119.9 . . ?
C11 C12 H12 119.9 . . ?
O3 C17 H17A 109.5 . . ?
O3 C17 H17B 109.5 . . ?
O3 C17 H17C 109.5 . . ?
H17A C17 H17B 109.5 . . ?
H17A C17 H17C 109.5 . . ?
H17B C17 H17C 109.5 . . ?
O2 C16 H16A 109.5 . . ?
O2 C16 H16B 109.5 . . ?
O2 C16 H16C 109.5 . . ?
H16A C16 H16B 109.5 . . ?
H16A C16 H16C 109.5 . . ?
H16B C16 H16C 109.5 . . ?

loop_
_geom_bond_atom_site_label_1
_geom_bond_atom_site_label_2
_geom_bond_distance
_geom_bond_site_symmetry_2
_geom_bond_publ_flag
Cl1 C5 1.747(2) . ?
O4 C21 1.396(2) . ?
O4 C20 1.371(2) . ?
O6 C32 1.366(2) . ?
O6 C35 1.427(3) . ?
O5 C21 1.207(3) . ?
O3 C14 1.370(3) . ?
O3 C17 1.435(3) . ?
O1 C1 1.225(2) . ?
O2 C13 1.370(3) . ?
O2 C16 1.430(3) . ?
N1 C18 1.433(2) . ?
N1 C1 1.375(3) . ?
N1 C8 1.477(3) . ?
C34 H34 0.9300 . ?
C34 C29 1.402(3) . ?
C34 C33 1.383(3) . ?
C22 C21 1.462(3) . ?
C22 C23 1.488(3) . ?
C22 C18 1.360(3) . ?
C29 C30 1.395(3) . ?
C29 C20 1.463(3) . ?
C23 C28 1.396(3) . ?
C23 C24 1.396(3) . ?
C18 C19 1.421(3) . ?
C31 H31 0.9300 . ?
C31 C30 1.387(3) . ?
C31 C32 1.393(3) . ?
C2 C1 1.493(3) . ?
C2 C7 1.394(3) . ?
C2 C3 1.393(3) . ?
C19 H19 0.9300 . ?
C19 C20 1.348(3) . ?
C30 H30 0.9300 . ?
C10 C15 1.404(3) . ?
C10 C11 1.382(3) . ?
C10 C9 1.505(3) . ?
C33 H33 0.9300 . ?
C33 C32 1.392(3) . ?
C28 H28 0.9300 . ?
C28 C27 1.394(3) . ?
C15 H15 0.9300 . ?
C15 C14 1.386(3) . ?
C7 H7 0.9300 . ?
C7 C6 1.386(3) . ?
C6 H6 0.9300 . ?
C6 C5 1.384(3) . ?
C3 H3 0.9300 . ?
C3 C4 1.384(3) . ?
C24 H24 0.9300 . ?
C24 C25 1.384(3) . ?
C5 C4 1.386(3) . ?
C8 H8A 0.9700 . ?
C8 H8B 0.9700 . ?
C8 C9 1.534(3) . ?
C13 C14 1.413(3) . ?
C13 C12 1.385(3) . ?
C11 H11 0.9300 . ?
C11 C12 1.397(3) . ?
C9 H9A 0.9700 . ?
C9 H9B 0.9700 . ?
C4 H4 0.9300 . ?
C25 H25 0.9300 . ?
C25 C26 1.380(4) . ?
C27 H27 0.9300 . ?
C27 C26 1.381(4) . ?
C26 H26 0.9300 . ?
C35 H35A 0.9600 . ?
C35 H35B 0.9600 . ?
C35 H35C 0.9600 . ?
C12 H12 0.9300 . ?
C17 H17A 0.9600 . ?
C17 H17B 0.9600 . ?
C17 H17C 0.9600 . ?
C16 H16A 0.9600 . ?
C16 H16B 0.9600 . ?
C16 H16C 0.9600 . ?

loop_
_geom_torsion_atom_site_label_1
_geom_torsion_atom_site_label_2
_geom_torsion_atom_site_label_3
_geom_torsion_atom_site_label_4
_geom_torsion
_geom_torsion_site_symmetry_1
_geom_torsion_site_symmetry_2
_geom_torsion_site_symmetry_3
_geom_torsion_site_symmetry_4
_geom_torsion_publ_flag
Cl1 C5 C4 C3 -176.69(18) . . . . ?
O2 C13 C14 O3 -0.7(3) . . . . ?
O2 C13 C14 C15 -179.62(19) . . . . ?
O2 C13 C12 C11 179.6(2) . . . . ?
N1 C18 C19 C20 179.93(19) . . . . ?
N1 C8 C9 C10 50.1(3) . . . . ?
C34 C29 C30 C31 -2.2(3) . . . . ?
C34 C29 C20 O4 -19.3(3) . . . . ?
C34 C29 C20 C19 158.0(2) . . . . ?
C34 C33 C32 O6 177.8(2) . . . . ?
C34 C33 C32 C31 -1.8(3) . . . . ?
C22 C23 C28 C27 -175.3(2) . . . . ?
C22 C23 C24 C25 175.0(2) . . . . ?
C22 C18 C19 C20 -1.3(3) . . . . ?
C21 O4 C20 C29 177.78(18) . . . . ?
C21 O4 C20 C19 0.3(3) . . . . ?
C21 C22 C23 C28 -133.9(2) . . . . ?
C21 C22 C23 C24 48.8(3) . . . . ?
C21 C22 C18 N1 176.06(19) . . . . ?
C21 C22 C18 C19 -2.6(3) . . . . ?
C29 C34 C33 C32 -0.1(3) . . . . ?
C23 C22 C21 O4 -176.41(18) . . . . ?
C23 C22 C21 O5 4.8(3) . . . . ?
C23 C22 C18 N1 -2.2(3) . . . . ?
C23 C22 C18 C19 179.1(2) . . . . ?
C23 C28 C27 C26 -0.6(4) . . . . ?
C23 C24 C25 C26 1.2(4) . . . . ?
C18 N1 C1 O1 -158.2(2) . . . . ?
C18 N1 C1 C2 24.8(3) . . . . ?
C18 N1 C8 C9 -130.51(19) . . . . ?
C18 C22 C21 O4 5.2(3) . . . . ?
C18 C22 C21 O5 -173.6(2) . . . . ?
C18 C22 C23 C28 44.4(3) . . . . ?
C18 C22 C23 C24 -132.9(2) . . . . ?
C18 C19 C20 O4 2.5(3) . . . . ?
C18 C19 C20 C29 -174.6(2) . . . . ?
C2 C7 C6 C5 1.7(3) . . . . ?
C2 C3 C4 C5 1.5(3) . . . . ?
C30 C29 C20 O4 164.62(19) . . . . ?
C30 C29 C20 C19 -18.1(3) . . . . ?
C30 C31 C32 O6 -177.9(2) . . . . ?
C30 C31 C32 C33 1.7(3) . . . . ?
C20 O4 C21 O5 174.81(19) . . . . ?
C20 O4 C21 C22 -4.2(3) . . . . ?
C20 C29 C30 C31 174.1(2) . . . . ?
C1 N1 C18 C22 52.7(3) . . . . ?
C1 N1 C18 C19 -128.5(2) . . . . ?
C1 N1 C8 C9 63.4(3) . . . . ?
C1 C2 C7 C6 179.3(2) . . . . ?
C1 C2 C3 C4 179.0(2) . . . . ?
C10 C15 C14 O3 -179.2(2) . . . . ?
C10 C15 C14 C13 -0.4(3) . . . . ?
C10 C11 C12 C13 0.3(4) . . . . ?
C33 C34 C29 C30 2.1(3) . . . . ?
C33 C34 C29 C20 -174.1(2) . . . . ?
C32 C31 C30 C29 0.3(3) . . . . ?
C28 C23 C24 C25 -2.3(3) . . . . ?
C28 C27 C26 C25 -0.6(4) . . . . ?
C15 C10 C11 C12 -1.5(3) . . . . ?
C15 C10 C9 C8 81.1(3) . . . . ?
C7 C2 C1 O1 -128.1(2) . . . . ?
C7 C2 C1 N1 48.8(3) . . . . ?
C7 C2 C3 C4 -3.3(3) . . . . ?
C7 C6 C5 Cl1 175.12(17) . . . . ?
C7 C6 C5 C4 -3.6(4) . . . . ?
C6 C5 C4 C3 2.0(4) . . . . ?
C3 C2 C1 O1 49.6(3) . . . . ?
C3 C2 C1 N1 -133.5(2) . . . . ?
C3 C2 C7 C6 1.6(3) . . . . ?
C24 C23 C28 C27 2.1(3) . . . . ?
C24 C25 C26 C27 0.3(4) . . . . ?
C8 N1 C18 C22 -112.6(2) . . . . ?
C8 N1 C18 C19 66.1(2) . . . . ?
C8 N1 C1 O1 6.7(3) . . . . ?
C8 N1 C1 C2 -170.31(18) . . . . ?
C11 C10 C15 C14 1.5(3) . . . . ?
C11 C10 C9 C8 -96.9(3) . . . . ?
C14 C13 C12 C11 0.8(4) . . . . ?
C9 C10 C15 C14 -176.5(2) . . . . ?
C9 C10 C11 C12 176.5(2) . . . . ?
C35 O6 C32 C31 4.5(3) . . . . ?
C35 O6 C32 C33 -175.1(2) . . . . ?
C12 C13 C14 O3 178.2(2) . . . . ?
C12 C13 C14 C15 -0.7(3) . . . . ?
C17 O3 C14 C15 7.9(3) . . . . ?
C17 O3 C14 C13 -170.9(2) . . . . ?
C16 O2 C13 C14 177.8(2) . . . . ?
C16 O2 C13 C12 -1.0(4) . . . . ?
